data_7115918
loop_
_publ_author_name
'Yann Bernhard'
'Pascale Winckler'
'Remi Chassagnon'
'Philippe Richard'
'Elodie Gigot'
'Jean-Marie Perrier-Cornet'
'Richard A. Decreau'

_publ_section_title
;
 Subphthalocyanines: addressing water-solubility, nano-encapsulation, and
 activation for optical imaging of B16 melanoma cells
;
_journal_name_full Chem.Commun.
_journal_page_first 13975
_journal_paper_doi 10.1039/C4cc05503A
_journal_volume 50
_journal_year 2014
_chemical_compound_source 'synthesis as described'
_chemical_formula_moiety 'C30 H18 B N7 O'
_chemical_formula_sum 'C30 H18 B N7 O'
_chemical_formula_weight 503.32
_chemical_name_systematic
;
 ?
;
_space_group_crystal_system triclinic
_space_group_IT_number 2
_space_group_name_Hall '-P 1'
_space_group_name_H-M_alt 'P -1'
_symmetry_Int_Tables_number 2
_symmetry_space_group_name_Hall '-P 1'
_symmetry_space_group_name_H-M 'P -1'
_atom_sites_solution_hydrogens mixed
_atom_sites_solution_primary direct
_audit_creation_date 2014-07-11
_audit_creation_method
;
Olex2 1.2
(compiled 2014.06.27 svn.r2953 for OlexSys, GUI svn.r4855)
;
_cell_angle_alpha 86.6531(19)
_cell_angle_beta 78.2796(19)
_cell_angle_gamma 66.1999(18)
_cell_formula_units_Z 2
_cell_length_a 10.1660(4)
_cell_length_b 10.7702(3)
_cell_length_c 11.7522(5)
_cell_measurement_reflns_used 9714
_cell_measurement_temperature 115
_cell_measurement_theta_max 27.485
_cell_measurement_theta_min 0.998
_cell_measurement_wavelength 0.71073
_cell_volume 1152.37(8)
_computing_cell_refinement 'HKL Scalepack (Otwinowski & Minor 1997)'
_computing_data_collection 'Collect (Bruker AXS BV, 1997-2004)'
_computing_data_reduction 'HKL Denzo and Scalepack (Otwinowski & Minor 1997)'
_computing_molecular_graphics 'Olex2 (Dolomanov et al., 2009)'
_computing_publication_material 'Olex2 (Dolomanov et al., 2009)'
_computing_structure_refinement 'ShelXL (Sheldrick, 2008)'
_computing_structure_solution 'ShelXS (Sheldrick, 2008)'
_diffrn_ambient_temperature 115
_diffrn_detector 'CCD Plate'
_diffrn_detector_area_resol_mean '512 x 512'
_diffrn_detector_type APEX2
_diffrn_measured_fraction_theta_full 0.992
_diffrn_measured_fraction_theta_max 0.991
_diffrn_measurement_device '\k-geometry diffractometer'
_diffrn_measurement_device_type 'Nonius Kappa Apex II'
_diffrn_measurement_method '\f and \w scans'
_diffrn_radiation_collimation '0.6 mm'
_diffrn_radiation_monochromator graphite
_diffrn_radiation_probe x-ray
_diffrn_radiation_type MoK\a
_diffrn_radiation_wavelength 0.71073
_diffrn_reflns_av_R_equivalents 0.0269
_diffrn_reflns_av_unetI/netI 0.0371
_diffrn_reflns_Laue_measured_fraction_full 0.992
_diffrn_reflns_Laue_measured_fraction_max 0.991
_diffrn_reflns_limit_h_max 13
_diffrn_reflns_limit_h_min -13
_diffrn_reflns_limit_k_max 13
_diffrn_reflns_limit_k_min -13
_diffrn_reflns_limit_l_max 15
_diffrn_reflns_limit_l_min -15
_diffrn_reflns_number 9428
_diffrn_reflns_point_group_measured_fraction_full 0.992
_diffrn_reflns_point_group_measured_fraction_max 0.991
_diffrn_reflns_theta_full 26.000
_diffrn_reflns_theta_max 27.413
_diffrn_reflns_theta_min 3.172
_diffrn_source 'X-ray tube'
_diffrn_source_target Mo
_diffrn_source_type 'Siemens KFF Mo 2K-180'
_exptl_absorpt_coefficient_mu 0.092
_exptl_absorpt_correction_type none
_exptl_crystal_colour orange
_exptl_crystal_colour_primary orange
_exptl_crystal_density_diffrn 1.451
_exptl_crystal_density_method 'not measured'
_exptl_crystal_description prism
_exptl_crystal_F_000 520
_exptl_crystal_size_max 0.22
_exptl_crystal_size_mid 0.15
_exptl_crystal_size_min 0.07
_refine_diff_density_max 0.284
_refine_diff_density_min -0.260
_refine_diff_density_rms 0.049
_refine_ls_extinction_method none
_refine_ls_goodness_of_fit_ref 1.084
_refine_ls_hydrogen_treatment mixed
_refine_ls_matrix_type full
_refine_ls_number_parameters 358
_refine_ls_number_reflns 5191
_refine_ls_number_restraints 1
_refine_ls_restrained_S_all 1.084
_refine_ls_R_factor_all 0.0670
_refine_ls_R_factor_gt 0.0486
_refine_ls_shift/su_max 0.000
_refine_ls_shift/su_mean 0.000
_refine_ls_structure_factor_coef Fsqd
_refine_ls_weighting_details
;
 w=1/[\s^2^(Fo^2^)+(0.0118P)^2^+1.0593P]
 where P=(Fo^2^+2Fc^2^)/3
;
_refine_ls_weighting_scheme calc
_refine_ls_wR_factor_gt 0.0920
_refine_ls_wR_factor_ref 0.1024
_reflns_Friedel_coverage 0.000
_reflns_number_gt 4180
_reflns_number_total 5191
_reflns_threshold_expression 'I > 2\s(I)'
_cod_data_source_file c4cc05503a2.cif
_cod_data_source_block yann1
_cod_original_cell_volume 1152.38(8)
_cod_database_code 7115918
_shelxl_version_number 2013-2
_shelx_space_group_comment
;
The symmetry employed for this shelxl refinement is uniquely defined
by the following loop, which should always be used as a source of
symmetry information in preference to the above space-group names.
They are only intended as comments.
;
_olex2_refinement_description
;
1. Fixed Uiso
 At 1.2 times of:
  All C(H) groups, All N(H,H) groups
2. Restrained distances
 N7-H7B \\sim N7-H7A
 with sigma of 0.02
3.a Aromatic/amide H refined with riding coordinates:
 C13(H13), C14(H14), C15(H15), C16(H16), C17(H17), C18(H18), C19(H19),
 C20(H20), C21(H21), C22(H22), C23(H23), C24(H24), C26(H26), C27(H27), C29(H29),
  C30(H30)
;
_olex2_exptl_crystal_mounting_method 'The crystal was mounted on a mylar loop'
_olex2_submission_special_instructions 'No special instructions were received'

loop_
_space_group_symop_operation_xyz
'x, y, z'
'-x, -y, -z'

loop_
_atom_site_label
_atom_site_type_symbol
_atom_site_fract_x
_atom_site_fract_y
_atom_site_fract_z
_atom_site_U_iso_or_equiv
_atom_site_adp_type
_atom_site_occupancy
_atom_site_site_symmetry_order
_atom_site_calc_flag
_atom_site_refinement_flags_posn
C1 C 0.39986(18) 0.09407(16) 0.20573(15) 0.0203(4) Uani 1 1 d .
C2 C 0.41018(19) 0.16496(17) 0.09673(15) 0.0213(4) Uani 1 1 d .
C3 C 0.31105(18) 0.14900(16) 0.03449(15) 0.0200(3) Uani 1 1 d .
C4 C 0.24180(19) 0.06821(16) 0.10544(15) 0.0204(3) Uani 1 1 d .
C5 C 0.16062(18) -0.10143(17) 0.15050(15) 0.0205(4) Uani 1 1 d .
C6 C 0.14158(19) -0.22412(17) 0.12860(15) 0.0209(4) Uani 1 1 d .
C7 C 0.19046(18) -0.31589(17) 0.21812(15) 0.0208(4) Uani 1 1 d .
C8 C 0.23920(19) -0.24789(17) 0.29434(15) 0.0202(3) Uani 1 1 d .
C9 C 0.40109(19) -0.22496(17) 0.39382(15) 0.0200(3) Uani 1 1 d .
C10 C 0.54129(19) -0.26647(17) 0.43042(15) 0.0205(4) Uani 1 1 d .
C11 C 0.58974(19) -0.15927(17) 0.40289(15) 0.0212(4) Uani 1 1 d .
C12 C 0.47941(19) -0.05326(17) 0.35022(15) 0.0206(4) Uani 1 1 d .
C13 C 0.49574(19) 0.23608(17) 0.04947(16) 0.0239(4) Uani 1 1 d .
H13 H 0.5649 0.2440 0.0890 0.029 Uiso 1 1 calc R
C14 C 0.4763(2) 0.29493(19) -0.05747(17) 0.0276(4) Uani 1 1 d .
H14 H 0.5295 0.3478 -0.0898 0.033 Uiso 1 1 calc R
C15 C 0.3797(2) 0.27795(18) -0.11878(16) 0.0269(4) Uani 1 1 d .
H15 H 0.3696 0.3190 -0.1920 0.032 Uiso 1 1 calc R
C16 C 0.29866(19) 0.20276(17) -0.07516(16) 0.0228(4) Uani 1 1 d .
H16 H 0.2366 0.1884 -0.1187 0.027 Uiso 1 1 calc R
C17 C 0.09966(19) -0.26308(18) 0.03544(16) 0.0238(4) Uani 1 1 d .
H17 H 0.0705 -0.2029 -0.0258 0.029 Uiso 1 1 calc R
C18 C 0.1020(2) -0.39278(18) 0.03514(17) 0.0269(4) Uani 1 1 d .
H18 H 0.0715 -0.4210 -0.0263 0.032 Uiso 1 1 calc R
C19 C 0.1484(2) -0.48283(18) 0.12365(17) 0.0258(4) Uani 1 1 d .
H19 H 0.1475 -0.5705 0.1215 0.031 Uiso 1 1 calc R
C20 C 0.1956(2) -0.44686(17) 0.21445(16) 0.0237(4) Uani 1 1 d .
H20 H 0.2305 -0.5099 0.2725 0.028 Uiso 1 1 calc R
C21 C 0.6316(2) -0.38779(18) 0.47340(15) 0.0234(4) Uani 1 1 d .
H21 H 0.6009 -0.4603 0.4914 0.028 Uiso 1 1 calc R
C22 C 0.7675(2) -0.39922(19) 0.48901(16) 0.0277(4) Uani 1 1 d .
H22 H 0.8300 -0.4807 0.5190 0.033 Uiso 1 1 calc R
C23 C 0.8148(2) -0.29443(19) 0.46195(17) 0.0289(4) Uani 1 1 d .
H23 H 0.9086 -0.3058 0.4741 0.035 Uiso 1 1 calc R
C24 C 0.7277(2) -0.17400(19) 0.41773(17) 0.0268(4) Uani 1 1 d .
H24 H 0.7611 -0.1034 0.3981 0.032 Uiso 1 1 calc R
C25 C -0.01249(18) 0.15499(17) 0.35772(15) 0.0206(4) Uani 1 1 d .
C26 C -0.0361(2) 0.28388(18) 0.31527(16) 0.0237(4) Uani 1 1 d .
H26 H 0.0371 0.3186 0.3102 0.028 Uiso 1 1 calc R
C27 C -0.1674(2) 0.36170(19) 0.28031(16) 0.0280(4) Uani 1 1 d .
H27 H -0.1833 0.4497 0.2512 0.034 Uiso 1 1 calc R
C28 C -0.2756(2) 0.31229(19) 0.28749(16) 0.0268(4) Uani 1 1 d .
C29 C -0.2490(2) 0.1820(2) 0.32665(17) 0.0278(4) Uani 1 1 d .
H29 H -0.3204 0.1455 0.3289 0.033 Uiso 1 1 calc R
C30 C -0.1186(2) 0.10458(18) 0.36256(16) 0.0249(4) Uani 1 1 d .
H30 H -0.1022 0.0161 0.3907 0.030 Uiso 1 1 calc R
N1 N 0.28811(16) 0.05377(14) 0.20863(13) 0.0200(3) Uani 1 1 d .
N2 N 0.20185(15) -0.11813(14) 0.25612(13) 0.0192(3) Uani 1 1 d .
N3 N 0.36602(16) -0.09333(14) 0.36037(13) 0.0196(3) Uani 1 1 d .
N4 N 0.49189(16) 0.04718(14) 0.28072(13) 0.0217(3) Uani 1 1 d .
N5 N 0.17016(16) -0.00309(14) 0.07757(13) 0.0209(3) Uani 1 1 d .
N6 N 0.33314(16) -0.30054(14) 0.36750(12) 0.0204(3) Uani 1 1 d .
O O 0.11630(13) 0.07762(12) 0.39619(10) 0.0213(3) Uani 1 1 d .
B B 0.2331(2) -0.01362(19) 0.31136(17) 0.0203(4) Uani 1 1 d .
N7 N -0.4092(2) 0.39105(19) 0.25172(17) 0.0380(4) Uani 1 1 d .
H7A H -0.442(3) 0.4856(19) 0.266(2) 0.046 Uiso 1 1 d R
H7B H -0.485(2) 0.360(2) 0.286(2) 0.046 Uiso 1 1 d R

loop_
_atom_site_aniso_label
_atom_site_aniso_U_11
_atom_site_aniso_U_22
_atom_site_aniso_U_33
_atom_site_aniso_U_23
_atom_site_aniso_U_13
_atom_site_aniso_U_12
C1 0.0200(8) 0.0163(8) 0.0248(9) 0.0002(7) -0.0056(7) -0.0069(7)
C2 0.0223(8) 0.0161(8) 0.0232(9) 0.0001(7) -0.0049(7) -0.0051(7)
C3 0.0207(8) 0.0144(7) 0.0233(9) 0.0005(6) -0.0049(7) -0.0052(7)
C4 0.0207(8) 0.0166(8) 0.0220(9) 0.0009(6) -0.0063(7) -0.0047(7)
C5 0.0182(8) 0.0194(8) 0.0234(9) 0.0011(7) -0.0065(7) -0.0058(7)
C6 0.0196(8) 0.0200(8) 0.0242(9) 0.0026(7) -0.0066(7) -0.0082(7)
C7 0.0202(8) 0.0206(8) 0.0228(9) 0.0013(7) -0.0060(7) -0.0086(7)
C8 0.0212(8) 0.0175(8) 0.0219(9) 0.0025(7) -0.0036(7) -0.0083(7)
C9 0.0226(8) 0.0179(8) 0.0187(8) 0.0017(6) -0.0051(7) -0.0069(7)
C10 0.0227(8) 0.0205(8) 0.0169(8) -0.0005(6) -0.0054(7) -0.0065(7)
C11 0.0237(9) 0.0215(8) 0.0198(8) -0.0007(7) -0.0083(7) -0.0082(7)
C12 0.0217(8) 0.0196(8) 0.0218(9) -0.0012(7) -0.0067(7) -0.0081(7)
C13 0.0214(8) 0.0212(8) 0.0288(10) 0.0007(7) -0.0040(7) -0.0087(7)
C14 0.0250(9) 0.0268(9) 0.0287(10) 0.0023(8) 0.0002(8) -0.0109(8)
C15 0.0294(9) 0.0255(9) 0.0215(9) 0.0041(7) -0.0029(7) -0.0079(8)
C16 0.0243(9) 0.0181(8) 0.0228(9) 0.0006(7) -0.0046(7) -0.0054(7)
C17 0.0251(9) 0.0232(9) 0.0264(9) 0.0038(7) -0.0124(7) -0.0101(7)
C18 0.0294(10) 0.0255(9) 0.0291(10) -0.0007(8) -0.0113(8) -0.0116(8)
C19 0.0285(9) 0.0196(8) 0.0329(10) 0.0019(7) -0.0087(8) -0.0121(8)
C20 0.0253(9) 0.0202(8) 0.0273(9) 0.0032(7) -0.0079(7) -0.0099(7)
C21 0.0278(9) 0.0215(8) 0.0203(9) 0.0020(7) -0.0067(7) -0.0084(7)
C22 0.0312(10) 0.0245(9) 0.0252(9) 0.0020(7) -0.0142(8) -0.0051(8)
C23 0.0274(9) 0.0288(10) 0.0327(10) -0.0007(8) -0.0147(8) -0.0090(8)
C24 0.0281(9) 0.0250(9) 0.0308(10) 0.0013(8) -0.0113(8) -0.0118(8)
C25 0.0194(8) 0.0204(8) 0.0194(8) -0.0013(7) -0.0040(7) -0.0051(7)
C26 0.0273(9) 0.0212(8) 0.0236(9) 0.0006(7) -0.0061(7) -0.0103(7)
C27 0.0338(10) 0.0212(8) 0.0254(10) 0.0014(7) -0.0090(8) -0.0061(8)
C28 0.0254(9) 0.0277(9) 0.0224(9) -0.0039(7) -0.0077(7) -0.0036(8)
C29 0.0228(9) 0.0322(10) 0.0292(10) -0.0014(8) -0.0059(8) -0.0112(8)
C30 0.0255(9) 0.0237(9) 0.0260(9) 0.0028(7) -0.0060(7) -0.0102(7)
N1 0.0221(7) 0.0161(7) 0.0221(7) 0.0014(6) -0.0075(6) -0.0066(6)
N2 0.0191(7) 0.0174(7) 0.0223(7) 0.0026(6) -0.0076(6) -0.0071(6)
N3 0.0216(7) 0.0177(7) 0.0213(7) 0.0014(6) -0.0068(6) -0.0085(6)
N4 0.0234(7) 0.0188(7) 0.0257(8) 0.0012(6) -0.0082(6) -0.0098(6)
N5 0.0207(7) 0.0169(7) 0.0250(8) 0.0033(6) -0.0083(6) -0.0061(6)
N6 0.0234(7) 0.0201(7) 0.0193(7) 0.0018(6) -0.0059(6) -0.0098(6)
O 0.0219(6) 0.0200(6) 0.0222(6) 0.0017(5) -0.0076(5) -0.0072(5)
B 0.0220(9) 0.0188(9) 0.0216(10) 0.0024(7) -0.0077(8) -0.0085(8)
N7 0.0311(9) 0.0344(9) 0.0432(11) -0.0015(8) -0.0171(8) -0.0028(8)

loop_
_atom_type_symbol
_atom_type_number_in_cell
C 60
H 36
B 2
N 14
O 2

loop_
_geom_angle_atom_site_label_1
_geom_angle_atom_site_label_2
_geom_angle_atom_site_label_3
_geom_angle
N1 C1 C2 105.51(15)
N4 C1 C2 131.35(16)
N4 C1 N1 121.78(16)
C3 C2 C1 107.01(15)
C13 C2 C1 132.23(17)
C13 C2 C3 120.75(16)
C2 C3 C4 107.22(15)
C16 C3 C2 120.77(16)
C16 C3 C4 131.98(17)
N1 C4 C3 105.49(15)
N5 C4 C3 131.05(16)
N5 C4 N1 122.37(16)
N2 C5 C6 105.63(14)
N5 C5 C6 129.83(16)
N5 C5 N2 123.06(16)
C7 C6 C5 107.36(15)
C17 C6 C5 131.16(16)
C17 C6 C7 121.17(16)
C6 C7 C8 106.87(15)
C20 C7 C6 120.09(16)
C20 C7 C8 132.80(16)
N2 C8 C7 105.69(14)
N6 C8 C7 130.01(15)
N6 C8 N2 122.35(16)
N3 C9 C10 105.39(15)
N6 C9 C10 129.98(15)
N6 C9 N3 122.68(15)
C11 C10 C9 107.02(14)
C21 C10 C9 132.40(17)
C21 C10 C11 120.27(16)
C10 C11 C12 107.39(15)
C24 C11 C10 120.69(16)
C24 C11 C12 131.59(17)
N3 C12 C11 105.53(15)
N4 C12 C11 129.40(16)
N4 C12 N3 123.35(15)
C2 C13 H13 121.2
C14 C13 C2 117.58(17)
C14 C13 H13 121.2
C13 C14 H14 119.3
C13 C14 C15 121.40(18)
C15 C14 H14 119.3
C14 C15 H15 119.2
C16 C15 C14 121.59(17)
C16 C15 H15 119.2
C3 C16 H16 121.1
C15 C16 C3 117.77(17)
C15 C16 H16 121.1
C6 C17 H17 121.1
C18 C17 C6 117.74(16)
C18 C17 H17 121.1
C17 C18 H18 119.4
C17 C18 C19 121.26(17)
C19 C18 H18 119.4
C18 C19 H19 119.3
C20 C19 C18 121.45(17)
C20 C19 H19 119.3
C7 C20 H20 120.9
C19 C20 C7 118.21(16)
C19 C20 H20 120.9
C10 C21 H21 121.0
C22 C21 C10 117.94(17)
C22 C21 H21 121.0
C21 C22 H22 119.1
C21 C22 C23 121.76(17)
C23 C22 H22 119.1
C22 C23 H23 119.4
C24 C23 C22 121.17(18)
C24 C23 H23 119.4
C11 C24 H24 120.9
C23 C24 C11 118.15(18)
C23 C24 H24 120.9
C30 C25 C26 119.58(16)
C30 C25 O 120.03(15)
O C25 C26 120.39(16)
C25 C26 H26 120.1
C27 C26 C25 119.73(18)
C27 C26 H26 120.1
C26 C27 H27 119.6
C28 C27 C26 120.76(17)
C28 C27 H27 119.6
C27 C28 N7 120.92(18)
C29 C28 C27 119.00(17)
C29 C28 N7 120.04(19)
C28 C29 H29 119.9
C30 C29 C28 120.30(18)
C30 C29 H29 119.9
C25 C30 C29 120.58(17)
C25 C30 H30 119.7
C29 C30 H30 119.7
C1 N1 C4 113.55(15)
C1 N1 B 122.80(15)
C4 N1 B 123.34(15)
C5 N2 B 122.89(14)
C8 N2 C5 113.05(14)
C8 N2 B 122.88(14)
C9 N3 B 123.01(15)
C12 N3 C9 113.35(14)
C12 N3 B 121.95(14)
C1 N4 C12 116.79(15)
C4 N5 C5 116.49(15)
C9 N6 C8 117.34(14)
C25 O B 115.89(13)
N2 B N1 102.91(14)
N3 B N1 104.04(14)
N3 B N2 104.56(14)
O B N1 114.80(14)
O B N2 116.90(15)
O B N3 112.23(15)
C28 N7 H7A 113.6(15)
C28 N7 H7B 111.5(14)
H7A N7 H7B 110(2)

loop_
_geom_bond_atom_site_label_1
_geom_bond_atom_site_label_2
_geom_bond_distance
C1 C2 1.460(2)
C1 N1 1.364(2)
C1 N4 1.345(2)
C2 C3 1.426(2)
C2 C13 1.394(2)
C3 C4 1.456(2)
C3 C16 1.390(2)
C4 N1 1.367(2)
C4 N5 1.344(2)
C5 C6 1.455(2)
C5 N2 1.369(2)
C5 N5 1.345(2)
C6 C7 1.423(2)
C6 C17 1.394(2)
C7 C8 1.461(2)
C7 C20 1.393(2)
C8 N2 1.366(2)
C8 N6 1.346(2)
C9 C10 1.459(2)
C9 N3 1.369(2)
C9 N6 1.344(2)
C10 C11 1.425(2)
C10 C21 1.396(2)
C11 C12 1.453(2)
C11 C24 1.392(2)
C12 N3 1.367(2)
C12 N4 1.349(2)
C13 H13 0.9500
C13 C14 1.388(3)
C14 H14 0.9500
C14 C15 1.402(3)
C15 H15 0.9500
C15 C16 1.384(3)
C16 H16 0.9500
C17 H17 0.9500
C17 C18 1.388(2)
C18 H18 0.9500
C18 C19 1.399(3)
C19 H19 0.9500
C19 C20 1.388(3)
C20 H20 0.9500
C21 H21 0.9500
C21 C22 1.386(3)
C22 H22 0.9500
C22 C23 1.393(3)
C23 H23 0.9500
C23 C24 1.385(3)
C24 H24 0.9500
C25 C26 1.390(2)
C25 C30 1.381(3)
C25 O 1.389(2)
C26 H26 0.9500
C26 C27 1.390(2)
C27 H27 0.9500
C27 C28 1.389(3)
C28 C29 1.387(3)
C28 N7 1.414(2)
C29 H29 0.9500
C29 C30 1.387(2)
C30 H30 0.9500
N1 B 1.499(2)
N2 B 1.499(2)
N3 B 1.489(2)
O B 1.436(2)
N7 H7A 0.949(18)
N7 H7B 0.964(19)

loop_
_geom_torsion_atom_site_label_1
_geom_torsion_atom_site_label_2
_geom_torsion_atom_site_label_3
_geom_torsion_atom_site_label_4
_geom_torsion
C1 C2 C3 C4 -0.29(18)
C1 C2 C3 C16 -178.31(15)
C1 C2 C13 C14 -178.73(17)
C1 N1 B N2 -141.62(15)
C1 N1 B N3 -32.8(2)
C1 N1 B O 90.27(19)
C2 C1 N1 C4 11.20(18)
C2 C1 N1 B -175.01(14)
C2 C1 N4 C12 -157.23(17)
C2 C3 C4 N1 6.67(18)
C2 C3 C4 N5 -161.27(17)
C2 C3 C16 C15 -3.3(2)
C2 C13 C14 C15 -3.2(3)
C3 C2 C13 C14 2.6(2)
C3 C4 N1 C1 -11.38(18)
C3 C4 N1 B 174.86(14)
C3 C4 N5 C5 158.77(17)
C4 C3 C16 C15 179.20(17)
C4 N1 B N2 31.6(2)
C4 N1 B N3 140.42(15)
C4 N1 B O -96.54(19)
C5 C6 C7 C8 0.00(19)
C5 C6 C7 C20 -175.05(16)
C5 C6 C17 C18 175.17(18)
C5 N2 B N1 -29.8(2)
C5 N2 B N3 -138.25(16)
C5 N2 B O 97.0(2)
C6 C5 N2 C8 12.03(19)
C6 C5 N2 B 179.91(15)
C6 C5 N5 C4 -155.03(17)
C6 C7 C8 N2 6.91(19)
C6 C7 C8 N6 -157.13(18)
C6 C7 C20 C19 -1.7(3)
C6 C17 C18 C19 -1.6(3)
C7 C6 C17 C18 2.3(3)
C7 C8 N2 C5 -12.03(19)
C7 C8 N2 B -179.91(15)
C7 C8 N6 C9 155.51(18)
C8 C7 C20 C19 -175.26(18)
C8 N2 B N1 136.91(16)
C8 N2 B N3 28.4(2)
C8 N2 B O -96.31(19)
C9 C10 C11 C12 0.15(19)
C9 C10 C11 C24 -174.07(16)
C9 C10 C21 C22 173.35(18)
C9 N3 B N1 -134.67(16)
C9 N3 B N2 -27.0(2)
C9 N3 B O 100.62(19)
C10 C9 N3 C12 11.69(19)
C10 C9 N3 B 177.09(15)
C10 C9 N6 C8 -154.04(18)
C10 C11 C12 N3 6.55(19)
C10 C11 C12 N4 -158.61(17)
C10 C11 C24 C23 -1.2(3)
C10 C21 C22 C23 -0.7(3)
C11 C10 C21 C22 0.6(3)
C11 C12 N3 C9 -11.61(19)
C11 C12 N3 B -177.18(15)
C11 C12 N4 C1 152.39(17)
C12 C11 C24 C23 -173.82(18)
C12 N3 B N1 29.5(2)
C12 N3 B N2 137.13(16)
C12 N3 B O -95.20(19)
C13 C2 C3 C4 178.70(15)
C13 C2 C3 C16 0.7(2)
C13 C14 C15 C16 0.5(3)
C14 C15 C16 C3 2.8(3)
C16 C3 C4 N1 -175.61(17)
C16 C3 C4 N5 16.4(3)
C17 C6 C7 C8 174.35(16)
C17 C6 C7 C20 -0.7(3)
C17 C18 C19 C20 -0.8(3)
C18 C19 C20 C7 2.5(3)
C20 C7 C8 N2 -178.92(19)
C20 C7 C8 N6 17.0(3)
C21 C10 C11 C12 174.58(16)
C21 C10 C11 C24 0.4(3)
C21 C22 C23 C24 -0.2(3)
C22 C23 C24 C11 1.1(3)
C24 C11 C12 N3 179.90(19)
C24 C11 C12 N4 14.7(3)
C25 C26 C27 C28 0.1(3)
C25 O B N1 62.1(2)
C25 O B N2 -58.6(2)
C25 O B N3 -179.39(14)
C26 C25 C30 C29 -0.7(3)
C26 C25 O B -92.77(19)
C26 C27 C28 C29 -2.1(3)
C26 C27 C28 N7 -179.83(18)
C27 C28 C29 C30 2.6(3)
C28 C29 C30 C25 -1.3(3)
C30 C25 C26 C27 1.3(3)
C30 C25 O B 87.9(2)
N1 C1 C2 C3 -6.21(18)
N1 C1 C2 C13 174.96(18)
N1 C1 N4 C12 7.4(2)
N1 C4 N5 C5 -7.4(2)
N2 C5 C6 C7 -6.90(19)
N2 C5 C6 C17 179.53(18)
N2 C5 N5 C4 9.0(2)
N2 C8 N6 C9 -6.2(2)
N3 C9 C10 C11 -6.78(18)
N3 C9 C10 C21 179.74(18)
N3 C9 N6 C8 7.7(2)
N3 C12 N4 C1 -10.4(2)
N4 C1 C2 C3 160.28(17)
N4 C1 C2 C13 -18.5(3)
N4 C1 N1 C4 -156.90(15)
N4 C1 N1 B 16.9(2)
N4 C12 N3 C9 154.69(16)
N4 C12 N3 B -10.9(3)
N5 C4 N1 C1 157.87(15)
N5 C4 N1 B -15.9(2)
N5 C5 C6 C7 159.28(17)
N5 C5 C6 C17 -14.3(3)
N5 C5 N2 C8 -155.33(16)
N5 C5 N2 B 12.5(3)
N6 C8 N2 C5 153.53(16)
N6 C8 N2 B -14.3(3)
N6 C9 C10 C11 157.31(18)
N6 C9 C10 C21 -16.2(3)
N6 C9 N3 C12 -153.87(16)
N6 C9 N3 B 11.5(3)
O C25 C26 C27 -178.09(16)
O C25 C30 C29 178.66(16)
N7 C28 C29 C30 -179.57(18)
